data_7237422
loop_
_publ_author_name
'Witkowska, Ewelina'
'Wiosna-Salyga, Gabriela'
'Glowacki, Ireneusz'
'Orwat, Bartosz'
'Oh, Myong-joon'
'Kownacki, Ireneusz'
'Kubicki, Maciej'
'Gierczyk, Blazej'
'Dutkiewicz, Michal'
'Cieszko, Pawel'
'Luszczynska, Beata'
'Ulanski, Jacek'
'Grzelak, Izabela'
'Hoffmann, Marcin'
'Ledwon, Przemyslaw'
'Lapkowski, Mieczyslaw'

_publ_section_title
;
 Effect of fluorine substitution of the \b-ketoiminate ancillary ligand on
 photophysical properties and electroluminescence ability of new
 iridium(iii) complexes
;
_journal_issue 32
_journal_name_full 'Journal of Materials Chemistry C'
_journal_page_first 8688
_journal_paper_doi 10.1039/C8TC02890G
_journal_volume 6
_journal_year 2018
_chemical_formula_moiety 'C40 H30 F4 Ir N3 O3'
_chemical_formula_sum 'C40 H30 F4 Ir N3 O3'
_chemical_formula_weight 868.87
_space_group_crystal_system monoclinic
_space_group_IT_number 15
_space_group_name_Hall '-I 2ya'
_space_group_name_H-M_alt 'I 1 2/a 1'
_atom_sites_solution_hydrogens geom
_audit_creation_method SHELXL-2014/7
_audit_update_record
;
2018-01-08 deposited with the CCDC.
2018-07-11 downloaded from the CCDC.
;
_cell_angle_alpha 90
_cell_angle_beta 99.973(3)
_cell_angle_gamma 90
_cell_formula_units_Z 8
_cell_length_a 16.4734(6)
_cell_length_b 12.7322(5)
_cell_length_c 31.2845(11)
_cell_measurement_reflns_used 5737
_cell_measurement_temperature 100(1)
_cell_measurement_theta_max 28.0190
_cell_measurement_theta_min 3.3160
_cell_volume 6462.5(4)
_computing_cell_refinement
;
CrysAlisPro, Agilent Technologies,
Version 1.171.37.31 (release 14-01-2014 CrysAlis171 .NET)
(compiled Jan 14 2014,18:38:05)
;
_computing_data_collection
;
CrysAlisPro, Agilent Technologies,
Version 1.171.37.31 (release 14-01-2014 CrysAlis171 .NET)
(compiled Jan 14 2014,18:38:05)
;
_computing_data_reduction
;
CrysAlisPro, Agilent Technologies,
Version 1.171.37.31 (release 14-01-2014 CrysAlis171 .NET)
(compiled Jan 14 2014,18:38:05)
;
_computing_molecular_graphics 'Mercury (Macrae et al., 2008)'
_computing_publication_material 'SHELXL-2014/7 (Sheldrick, 2014)'
_computing_structure_refinement 'SHELXL-2014/7 (Sheldrick, 2014)'
_computing_structure_solution 'SHELXT (Sheldrick, 2014)'
_diffrn_ambient_environment N~2~
_diffrn_ambient_temperature 100(1)
_diffrn_detector 'CCD plate'
_diffrn_detector_area_resol_mean 16.1544
_diffrn_detector_type Eos
_diffrn_measured_fraction_theta_full 0.998
_diffrn_measured_fraction_theta_max 0.840
_diffrn_measurement_device 'four-circle diffractometer'
_diffrn_measurement_device_type 'Xcalibur, Eos'
_diffrn_radiation_monochromator graphite
_diffrn_radiation_probe x-ray
_diffrn_radiation_type 'Mo K\a'
_diffrn_radiation_wavelength 0.71073
_diffrn_reflns_av_R_equivalents 0.0212
_diffrn_reflns_av_unetI/netI 0.0324
_diffrn_reflns_Laue_measured_fraction_full 0.998
_diffrn_reflns_Laue_measured_fraction_max 0.840
_diffrn_reflns_limit_h_max 19
_diffrn_reflns_limit_h_min -21
_diffrn_reflns_limit_k_max 16
_diffrn_reflns_limit_k_min -15
_diffrn_reflns_limit_l_max 39
_diffrn_reflns_limit_l_min -33
_diffrn_reflns_number 14925
_diffrn_reflns_point_group_measured_fraction_full 0.998
_diffrn_reflns_point_group_measured_fraction_max 0.840
_diffrn_reflns_theta_full 25.000
_diffrn_reflns_theta_max 28.306
_diffrn_reflns_theta_min 2.954
_diffrn_source 'Enhance (Mo) X-ray Source'
_exptl_absorpt_coefficient_mu 4.202
_exptl_absorpt_correction_T_max 1.00000
_exptl_absorpt_correction_T_min 0.52062
_exptl_absorpt_correction_type multi-scan
_exptl_absorpt_process_details
;
CrysAlisPro, Agilent Technologies,
Version 1.171.37.31 (release 14-01-2014 CrysAlis171 .NET)
(compiled Jan 14 2014,18:38:05)
Empirical absorption correction using spherical harmonics,
 implemented in SCALE3 ABSPACK scaling algorithm.
;
_exptl_crystal_colour pale-red
_exptl_crystal_density_diffrn 1.786
_exptl_crystal_description plate
_exptl_crystal_F_000 3424
_exptl_crystal_size_max 0.3
_exptl_crystal_size_mid 0.25
_exptl_crystal_size_min 0.08
_refine_diff_density_max 2.093
_refine_diff_density_min -1.061
_refine_diff_density_rms 0.103
_refine_ls_extinction_method none
_refine_ls_goodness_of_fit_ref 1.008
_refine_ls_hydrogen_treatment constr
_refine_ls_matrix_type full
_refine_ls_number_parameters 463
_refine_ls_number_reflns 6750
_refine_ls_number_restraints 0
_refine_ls_restrained_S_all 1.008
_refine_ls_R_factor_all 0.0332
_refine_ls_R_factor_gt 0.0264
_refine_ls_shift/su_max 0.002
_refine_ls_shift/su_mean 0.000
_refine_ls_structure_factor_coef Fsqd
_refine_ls_weighting_details 'w=1/[\s^2^(Fo^2^)+(0.0446P)^2^+3.2221P] where P=(Fo^2^+2Fc^2^)/3'
_refine_ls_weighting_scheme calc
_refine_ls_wR_factor_gt 0.0681
_refine_ls_wR_factor_ref 0.0722
_reflns_Friedel_coverage 0.000
_reflns_number_gt 5971
_reflns_number_total 6750
_reflns_threshold_expression 'I > 2\s(I)'
_cod_data_source_file c8tc02890g2.cif
_cod_data_source_block 4
_cod_original_sg_symbol_H-M 'I 2/a'
_cod_database_code 7237422
_shelx_shelxl_version_number 2014/7
_shelx_space_group_comment
;
The symmetry employed for this shelxl refinement is uniquely defined
by the following loop, which should always be used as a source of
symmetry information in preference to the above space-group names.
They are only intended as comments.
;
_shelxl_version_number 2013-4

loop_
_space_group_symop_operation_xyz
'x, y, z'
'-x+1/2, y, -z'
'x+1/2, y+1/2, z+1/2'
'-x+1, y+1/2, -z+1/2'
'-x, -y, -z'
'x-1/2, -y, z'
'-x+1/2, -y+1/2, -z+1/2'
'x, -y+1/2, z+1/2'

loop_
_atom_site_label
_atom_site_type_symbol
_atom_site_fract_x
_atom_site_fract_y
_atom_site_fract_z
_atom_site_U_iso_or_equiv
_atom_site_adp_type
_atom_site_occupancy
_atom_site_site_symmetry_order
_atom_site_calc_flag
_atom_site_refinement_flags_posn
_atom_site_refinement_flags_adp
Ir1 Ir 0.40455(2) 0.76341(2) 0.13544(2) 0.01737(6) Uani 1 1 d . .
C1 C 0.5044(2) 0.6377(3) 0.08061(10) 0.0209(7) Uani 1 1 d . .
C2 C 0.5346(2) 0.6958(3) 0.04963(10) 0.0221(7) Uani 1 1 d . .
F2 F 0.48155(15) 0.75130(15) 0.02038(7) 0.0306(5) Uani 1 1 d . .
C3 C 0.6165(2) 0.7012(3) 0.04779(12) 0.0268(8) Uani 1 1 d . .
F3 F 0.64204(17) 0.76006(16) 0.01650(8) 0.0390(6) Uani 1 1 d . .
C4 C 0.6747(2) 0.6485(3) 0.07756(12) 0.0280(8) Uani 1 1 d . .
O41 O 0.75771(14) 0.6517(2) 0.07748(9) 0.0371(7) Uani 1 1 d . .
C42 C 0.7961(3) 0.7533(3) 0.08178(18) 0.0415(12) Uani 1 1 d . .
H42A H 0.7643 0.8004 0.0979 0.050 Uiso 1 1 calc R U
H42B H 0.7950 0.7838 0.0526 0.050 Uiso 1 1 calc R U
C43 C 0.8826(3) 0.7474(3) 0.10488(18) 0.0466(13) Uani 1 1 d . .
H43A H 0.9109 0.6874 0.0937 0.056 Uiso 1 1 calc R U
H43B H 0.9123 0.8125 0.0998 0.056 Uiso 1 1 calc R U
O44 O 0.8833(2) 0.7349(2) 0.14844(13) 0.0521(9) Uani 1 1 d . .
C45 C 0.9654(3) 0.7327(4) 0.1716(2) 0.0650(18) Uani 1 1 d . .
H45A H 0.9962 0.6767 0.1600 0.098 Uiso 1 1 calc R U
H45B H 0.9647 0.7194 0.2024 0.098 Uiso 1 1 calc R U
H45C H 0.9920 0.8004 0.1684 0.098 Uiso 1 1 calc R U
C5 C 0.6455(2) 0.5876(3) 0.10780(11) 0.0244(8) Uani 1 1 d . .
F5 F 0.69850(12) 0.53392(17) 0.13752(7) 0.0327(5) Uani 1 1 d . .
C6 C 0.5626(2) 0.5812(3) 0.10885(11) 0.0213(7) Uani 1 1 d . .
F6 F 0.53779(11) 0.51992(16) 0.13917(6) 0.0275(4) Uani 1 1 d . .
N7 N 0.42179(16) 0.6474(2) 0.08775(9) 0.0191(6) Uani 1 1 d . .
C8 C 0.3627(2) 0.5940(3) 0.06265(11) 0.0230(7) Uani 1 1 d . .
C81 C 0.3857(2) 0.5125(3) 0.03189(12) 0.0296(8) Uani 1 1 d . .
H81A H 0.4018 0.5475 0.0067 0.044 Uiso 1 1 calc R U
H81B H 0.3383 0.4667 0.0222 0.044 Uiso 1 1 calc R U
H81C H 0.4319 0.4704 0.0468 0.044 Uiso 1 1 calc R U
C9 C 0.2783(2) 0.6082(3) 0.06394(11) 0.0264(8) Uani 1 1 d . .
H9 H 0.2421 0.5577 0.0485 0.032 Uiso 1 1 calc R U
C10 C 0.2412(2) 0.6857(3) 0.08470(11) 0.0262(8) Uani 1 1 d . .
O10 O 0.27591(16) 0.75779(17) 0.10987(9) 0.0258(6) Uani 1 1 d . .
C11 C 0.1480(2) 0.6892(3) 0.07717(12) 0.0321(8) Uani 1 1 d . .
H11A H 0.1296 0.7170 0.1031 0.048 Uiso 1 1 calc R U
H11B H 0.1260 0.6182 0.0712 0.048 Uiso 1 1 calc R U
H11C H 0.1280 0.7348 0.0523 0.048 Uiso 1 1 calc R U
N12 N 0.38265(16) 0.6567(2) 0.18111(9) 0.0203(6) Uani 1 1 d . .
C13 C 0.3768(2) 0.5519(3) 0.17721(12) 0.0261(8) Uani 1 1 d . .
H13 H 0.3844 0.5200 0.1507 0.031 Uiso 1 1 calc R U
C14 C 0.3598(2) 0.4886(3) 0.21094(12) 0.0328(9) Uani 1 1 d . .
H14 H 0.3558 0.4147 0.2072 0.039 Uiso 1 1 calc R U
C15 C 0.3489(2) 0.5324(3) 0.24946(13) 0.0356(9) Uani 1 1 d . .
H15 H 0.3389 0.4890 0.2727 0.043 Uiso 1 1 calc R U
C16 C 0.3526(2) 0.6424(3) 0.25442(12) 0.0297(8) Uani 1 1 d . .
C17 C 0.3363(2) 0.6990(3) 0.29180(12) 0.0342(9) Uani 1 1 d . .
H17 H 0.3233 0.6611 0.3159 0.041 Uiso 1 1 calc R U
C18 C 0.3391(2) 0.8046(3) 0.29334(12) 0.0329(9) Uani 1 1 d . .
H18 H 0.3278 0.8393 0.3185 0.039 Uiso 1 1 calc R U
C19 C 0.3587(2) 0.8665(3) 0.25810(11) 0.0256(8) Uani 1 1 d . .
C20 C 0.3635(2) 0.9760(3) 0.25821(12) 0.0294(8) Uani 1 1 d . .
H20 H 0.3545 1.0145 0.2830 0.035 Uiso 1 1 calc R U
C21 C 0.3814(2) 1.0280(3) 0.22243(12) 0.0273(8) Uani 1 1 d . .
H21 H 0.3861 1.1024 0.2232 0.033 Uiso 1 1 calc R U
C22 C 0.3929(2) 0.9740(3) 0.18453(11) 0.0236(7) Uani 1 1 d . .
H22 H 0.4042 1.0124 0.1602 0.028 Uiso 1 1 calc R U
C23 C 0.38792(19) 0.8648(3) 0.18249(11) 0.0199(7) Uani 1 1 d . .
C24 C 0.37258(19) 0.8134(3) 0.22042(11) 0.0221(7) Uani 1 1 d . .
C25 C 0.3697(2) 0.7022(3) 0.21915(11) 0.0241(7) Uani 1 1 d . .
N26 N 0.42910(18) 0.8802(2) 0.09504(9) 0.0223(6) Uani 1 1 d . .
C27 C 0.3755(2) 0.9267(3) 0.06352(11) 0.0293(8) Uani 1 1 d . .
H27 H 0.3199 0.9035 0.0579 0.035 Uiso 1 1 calc R U
C28 C 0.3997(3) 1.0083(3) 0.03877(12) 0.0369(10) Uani 1 1 d . .
H28 H 0.3605 1.0405 0.0168 0.044 Uiso 1 1 calc R U
C29 C 0.4805(3) 1.0424(3) 0.04604(13) 0.0387(10) Uani 1 1 d . .
H29 H 0.4971 1.0982 0.0293 0.046 Uiso 1 1 calc R U
C30 C 0.5378(2) 0.9938(3) 0.07834(12) 0.0311(9) Uani 1 1 d . .
C31 C 0.6239(3) 1.0197(3) 0.08926(14) 0.0397(10) Uani 1 1 d . .
H31 H 0.6453 1.0744 0.0739 0.048 Uiso 1 1 calc R U
C32 C 0.6746(3) 0.9688(3) 0.12052(14) 0.0360(10) Uani 1 1 d . .
H32 H 0.7312 0.9881 0.1266 0.043 Uiso 1 1 calc R U
C33 C 0.6457(2) 0.8856(3) 0.14519(12) 0.0283(8) Uani 1 1 d . .
C34 C 0.6960(2) 0.8268(3) 0.17796(12) 0.0305(8) Uani 1 1 d . .
H34 H 0.7537 0.8391 0.1842 0.037 Uiso 1 1 calc R U
C35 C 0.6611(2) 0.7519(3) 0.20077(14) 0.0299(9) Uani 1 1 d . .
H35 H 0.6949 0.7144 0.2234 0.036 Uiso 1 1 calc R U
C36 C 0.5765(2) 0.7298(3) 0.19123(12) 0.0250(8) Uani 1 1 d . .
H36 H 0.5548 0.6778 0.2079 0.030 Uiso 1 1 calc R U
C37 C 0.5229(2) 0.7805(3) 0.15859(11) 0.0189(7) Uani 1 1 d . .
C38 C 0.5614(2) 0.8594(3) 0.13601(11) 0.0220(7) Uani 1 1 d . .
C39 C 0.5092(2) 0.9130(3) 0.10245(11) 0.0244(8) Uani 1 1 d . .

loop_
_atom_site_aniso_label
_atom_site_aniso_U_11
_atom_site_aniso_U_22
_atom_site_aniso_U_33
_atom_site_aniso_U_23
_atom_site_aniso_U_13
_atom_site_aniso_U_12
Ir1 0.01942(9) 0.01794(8) 0.01451(9) 0.00032(5) 0.00227(5) -0.00017(5)
C1 0.0269(18) 0.0164(16) 0.0200(18) -0.0029(13) 0.0058(13) -0.0016(14)
C2 0.033(2) 0.0187(17) 0.0140(17) -0.0003(13) 0.0038(13) 0.0041(15)
F2 0.0440(15) 0.0305(12) 0.0178(12) 0.0084(8) 0.0060(10) 0.0066(9)
C3 0.038(2) 0.0216(18) 0.025(2) -0.0022(15) 0.0168(16) -0.0024(16)
F3 0.0566(17) 0.0343(13) 0.0330(14) 0.0101(9) 0.0271(12) 0.0005(10)
C4 0.028(2) 0.0223(18) 0.038(2) -0.0066(15) 0.0158(16) -0.0016(15)
O41 0.0270(14) 0.0267(14) 0.0626(19) -0.0054(13) 0.0221(13) -0.0022(11)
C42 0.036(3) 0.032(2) 0.060(3) -0.0041(19) 0.016(2) -0.0079(17)
C43 0.050(3) 0.042(3) 0.052(3) -0.001(2) 0.021(3) -0.013(2)
O44 0.0371(19) 0.058(2) 0.060(2) 0.0011(16) 0.0019(17) -0.0014(14)
C45 0.037(3) 0.051(3) 0.103(5) -0.006(3) 0.000(3) 0.002(2)
C5 0.0269(19) 0.0213(17) 0.025(2) -0.0027(14) 0.0058(14) 0.0038(14)
F5 0.0270(11) 0.0355(12) 0.0350(13) 0.0047(10) 0.0040(9) 0.0090(9)
C6 0.0263(19) 0.0181(16) 0.0207(18) -0.0005(13) 0.0072(14) 0.0010(14)
F6 0.0285(11) 0.0285(11) 0.0260(11) 0.0106(9) 0.0062(8) 0.0021(9)
N7 0.0236(15) 0.0177(14) 0.0164(15) -0.0001(11) 0.0049(11) 0.0008(11)
C8 0.032(2) 0.0202(17) 0.0154(17) 0.0020(13) 0.0001(14) -0.0026(14)
C81 0.033(2) 0.0275(19) 0.027(2) -0.0054(16) 0.0023(15) -0.0009(16)
C9 0.0259(19) 0.0250(18) 0.026(2) -0.0014(15) -0.0019(14) -0.0048(15)
C10 0.028(2) 0.0235(19) 0.025(2) 0.0011(15) -0.0017(14) -0.0030(15)
O10 0.0202(14) 0.0253(14) 0.0293(16) -0.0031(10) -0.0028(11) 0.0016(10)
C11 0.026(2) 0.030(2) 0.037(2) -0.0027(17) -0.0026(16) 0.0007(16)
N12 0.0198(15) 0.0196(14) 0.0213(15) 0.0008(12) 0.0033(11) -0.0027(11)
C13 0.0266(19) 0.0245(18) 0.028(2) -0.0001(15) 0.0056(15) -0.0037(15)
C14 0.040(2) 0.0247(19) 0.035(2) 0.0086(16) 0.0099(17) -0.0064(16)
C15 0.037(2) 0.038(2) 0.033(2) 0.0122(18) 0.0099(17) -0.0059(18)
C16 0.026(2) 0.038(2) 0.025(2) 0.0036(16) 0.0060(15) -0.0038(16)
C17 0.035(2) 0.051(3) 0.0177(19) 0.0052(18) 0.0078(15) -0.0039(19)
C18 0.030(2) 0.048(3) 0.021(2) -0.0060(18) 0.0077(15) -0.0058(18)
C19 0.0190(18) 0.039(2) 0.0183(18) -0.0014(15) 0.0025(13) -0.0014(15)
C20 0.027(2) 0.037(2) 0.024(2) -0.0101(16) 0.0040(15) 0.0027(16)
C21 0.0256(19) 0.0274(19) 0.028(2) -0.0065(15) 0.0017(15) 0.0008(15)
C22 0.0233(18) 0.0242(18) 0.0234(19) -0.0002(14) 0.0043(14) 0.0026(14)
C23 0.0148(16) 0.0251(18) 0.0190(18) -0.0010(14) 0.0007(13) 0.0008(13)
C24 0.0169(17) 0.0293(19) 0.0198(18) -0.0015(14) 0.0026(13) 0.0000(14)
C25 0.0206(18) 0.0302(19) 0.0216(19) 0.0024(15) 0.0044(13) -0.0006(15)
N26 0.0371(17) 0.0153(14) 0.0160(15) 0.0011(11) 0.0087(12) 0.0042(12)
C27 0.040(2) 0.0250(19) 0.023(2) 0.0025(15) 0.0063(16) 0.0097(16)
C28 0.061(3) 0.028(2) 0.023(2) 0.0079(16) 0.0126(18) 0.0182(19)
C29 0.066(3) 0.0205(19) 0.037(2) 0.0062(17) 0.030(2) 0.0026(19)
C30 0.052(2) 0.0171(17) 0.029(2) -0.0013(15) 0.0199(18) -0.0008(16)
C31 0.057(3) 0.0198(19) 0.050(3) -0.0038(18) 0.031(2) -0.0142(19)
C32 0.038(2) 0.027(2) 0.049(3) -0.0101(19) 0.025(2) -0.0136(17)
C33 0.031(2) 0.0275(19) 0.029(2) -0.0129(16) 0.0131(16) -0.0104(16)
C34 0.0229(19) 0.036(2) 0.033(2) -0.0147(17) 0.0051(15) -0.0057(16)
C35 0.021(2) 0.035(2) 0.031(2) -0.0069(16) -0.0019(16) 0.0002(15)
C36 0.029(2) 0.0254(19) 0.021(2) -0.0030(14) 0.0042(15) -0.0019(15)
C37 0.0269(19) 0.0148(15) 0.0126(17) -0.0038(13) -0.0037(13) 0.0003(14)
C38 0.0270(18) 0.0200(17) 0.0206(18) -0.0052(14) 0.0085(14) -0.0024(14)
C39 0.034(2) 0.0168(17) 0.0257(19) -0.0047(14) 0.0158(15) -0.0024(15)

loop_
_atom_type_symbol
_atom_type_description
_atom_type_scat_dispersion_real
_atom_type_scat_dispersion_imag
_atom_type_scat_source
C C 0.0033 0.0016 'International Tables Vol C Tables 4.2.6.8 and 6.1.1.4'
H H 0.0000 0.0000 'International Tables Vol C Tables 4.2.6.8 and 6.1.1.4'
N N 0.0061 0.0033 'International Tables Vol C Tables 4.2.6.8 and 6.1.1.4'
O O 0.0106 0.0060 'International Tables Vol C Tables 4.2.6.8 and 6.1.1.4'
F F 0.0171 0.0103 'International Tables Vol C Tables 4.2.6.8 and 6.1.1.4'
Ir Ir -1.4442 7.9887 'International Tables Vol C Tables 4.2.6.8 and 6.1.1.4'

loop_
_geom_angle_atom_site_label_1
_geom_angle_atom_site_label_2
_geom_angle_atom_site_label_3
_geom_angle
C37 Ir1 C23 84.93(13)
C37 Ir1 N26 81.81(13)
C23 Ir1 N26 93.00(13)
C37 Ir1 N12 95.70(12)
C23 Ir1 N12 81.54(13)
N26 Ir1 N12 174.20(11)
C37 Ir1 O10 175.58(11)
C23 Ir1 O10 92.50(11)
N26 Ir1 O10 94.76(11)
N12 Ir1 O10 87.46(10)
C37 Ir1 N7 95.14(12)
C23 Ir1 N7 176.58(11)
N26 Ir1 N7 90.39(11)
N12 Ir1 N7 95.06(11)
O10 Ir1 N7 87.64(10)
C2 C1 C6 115.6(3)
C2 C1 N7 122.4(3)
C6 C1 N7 121.4(3)
F2 C2 C3 118.3(3)
F2 C2 C1 119.2(3)
C3 C2 C1 122.5(3)
F3 C3 C2 119.5(3)
F3 C3 C4 119.1(3)
C2 C3 C4 121.4(3)
O41 C4 C5 119.2(3)
O41 C4 C3 124.0(3)
C5 C4 C3 116.9(3)
C4 O41 C42 116.7(3)
O41 C42 C43 111.7(3)
O41 C42 H42A 109.3
C43 C42 H42A 109.3
O41 C42 H42B 109.3
C43 C42 H42B 109.3
H42A C42 H42B 107.9
O44 C43 C42 109.3(4)
O44 C43 H43A 109.8
C42 C43 H43A 109.8
O44 C43 H43B 109.8
C42 C43 H43B 109.8
H43A C43 H43B 108.3
C43 O44 C45 110.6(5)
O44 C45 H45A 109.5
O44 C45 H45B 109.5
H45A C45 H45B 109.5
O44 C45 H45C 109.5
H45A C45 H45C 109.5
H45B C45 H45C 109.5
F5 C5 C4 120.0(3)
F5 C5 C6 118.8(3)
C4 C5 C6 121.2(3)
F6 C6 C5 118.4(3)
F6 C6 C1 119.2(3)
C5 C6 C1 122.3(3)
C8 N7 C1 119.1(3)
C8 N7 Ir1 126.2(2)
C1 N7 Ir1 114.4(2)
N7 C8 C9 122.9(3)
N7 C8 C81 119.4(3)
C9 C8 C81 117.7(3)
C8 C81 H81A 109.5
C8 C81 H81B 109.5
H81A C81 H81B 109.5
C8 C81 H81C 109.5
H81A C81 H81C 109.5
H81B C81 H81C 109.5
C10 C9 C8 128.6(3)
C10 C9 H9 115.7
C8 C9 H9 115.7
O10 C10 C9 128.0(3)
O10 C10 C11 114.1(3)
C9 C10 C11 117.9(3)
C10 O10 Ir1 124.4(2)
C10 C11 H11A 109.5
C10 C11 H11B 109.5
H11A C11 H11B 109.5
C10 C11 H11C 109.5
H11A C11 H11C 109.5
H11B C11 H11C 109.5
C13 N12 C25 118.6(3)
C13 N12 Ir1 127.9(2)
C25 N12 Ir1 113.4(2)
N12 C13 C14 121.8(3)
N12 C13 H13 119.1
C14 C13 H13 119.1
C15 C14 C13 120.4(4)
C15 C14 H14 119.8
C13 C14 H14 119.8
C14 C15 C16 119.5(3)
C14 C15 H15 120.2
C16 C15 H15 120.2
C25 C16 C15 117.5(3)
C25 C16 C17 117.2(4)
C15 C16 C17 125.2(3)
C18 C17 C16 121.3(3)
C18 C17 H17 119.4
C16 C17 H17 119.4
C17 C18 C19 122.1(3)
C17 C18 H18 118.9
C19 C18 H18 118.9
C20 C19 C24 117.6(3)
C20 C19 C18 124.5(3)
C24 C19 C18 117.9(4)
C21 C20 C19 119.9(3)
C21 C20 H20 120.0
C19 C20 H20 120.0
C20 C21 C22 121.8(3)
C20 C21 H21 119.1
C22 C21 H21 119.1
C23 C22 C21 120.6(3)
C23 C22 H22 119.7
C21 C22 H22 119.7
C22 C23 C24 116.2(3)
C22 C23 Ir1 131.2(3)
C24 C23 Ir1 112.5(2)
C19 C24 C25 119.5(3)
C19 C24 C23 123.8(3)
C25 C24 C23 116.7(3)
N12 C25 C16 122.2(3)
N12 C25 C24 115.9(3)
C16 C25 C24 121.9(3)
C27 N26 C39 118.9(3)
C27 N26 Ir1 127.0(3)
C39 N26 Ir1 114.1(2)
N26 C27 C28 121.5(4)
N26 C27 H27 119.3
C28 C27 H27 119.3
C29 C28 C27 120.1(4)
C29 C28 H28 119.9
C27 C28 H28 119.9
C28 C29 C30 119.3(3)
C28 C29 H29 120.3
C30 C29 H29 120.3
C29 C30 C39 117.6(3)
C29 C30 C31 125.7(3)
C39 C30 C31 116.7(4)
C32 C31 C30 121.9(3)
C32 C31 H31 119.1
C30 C31 H31 119.1
C31 C32 C33 121.7(4)
C31 C32 H32 119.2
C33 C32 H32 119.2
C38 C33 C34 117.0(3)
C38 C33 C32 118.1(4)
C34 C33 C32 124.9(3)
C35 C34 C33 119.9(3)
C35 C34 H34 120.1
C33 C34 H34 120.1
C34 C35 C36 121.2(4)
C34 C35 H35 119.4
C36 C35 H35 119.4
C37 C36 C35 123.1(4)
C37 C36 H36 118.5
C35 C36 H36 118.5
C36 C37 C38 114.0(3)
C36 C37 Ir1 133.0(3)
C38 C37 Ir1 112.9(2)
C33 C38 C39 119.3(3)
C33 C38 C37 124.7(3)
C39 C38 C37 116.0(3)
N26 C39 C30 122.5(3)
N26 C39 C38 115.1(3)
C30 C39 C38 122.4(3)

loop_
_geom_bond_atom_site_label_1
_geom_bond_atom_site_label_2
_geom_bond_distance
Ir1 C37 1.970(3)
Ir1 C23 2.012(3)
Ir1 N26 2.037(3)
Ir1 N12 2.049(3)
Ir1 O10 2.133(3)
Ir1 N7 2.153(3)
C1 C2 1.379(4)
C1 C6 1.387(5)
C1 N7 1.422(4)
C2 F2 1.350(4)
C2 C3 1.362(5)
C3 F3 1.356(4)
C3 C4 1.388(5)
C4 O41 1.369(4)
C4 C5 1.373(5)
O41 C42 1.436(4)
C42 C43 1.485(7)
C42 H42A 0.9900
C42 H42B 0.9900
C43 O44 1.370(7)
C43 H43A 0.9900
C43 H43B 0.9900
O44 C45 1.420(6)
C45 H45A 0.9800
C45 H45B 0.9800
C45 H45C 0.9800
C5 F5 1.346(4)
C5 C6 1.374(4)
C6 F6 1.346(4)
N7 C8 1.327(4)
C8 C9 1.410(5)
C8 C81 1.507(5)
C81 H81A 0.9800
C81 H81B 0.9800
C81 H81C 0.9800
C9 C10 1.381(5)
C9 H9 0.9500
C10 O10 1.278(4)
C10 C11 1.513(5)
C11 H11A 0.9800
C11 H11B 0.9800
C11 H11C 0.9800
N12 C13 1.342(4)
N12 C25 1.374(4)
C13 C14 1.394(5)
C13 H13 0.9500
C14 C15 1.368(5)
C14 H14 0.9500
C15 C16 1.409(5)
C15 H15 0.9500
C16 C25 1.409(5)
C16 C17 1.438(5)
C17 C18 1.345(6)
C17 H17 0.9500
C18 C19 1.437(5)
C18 H18 0.9500
C19 C20 1.397(5)
C19 C24 1.412(5)
C20 C21 1.376(5)
C20 H20 0.9500
C21 C22 1.412(5)
C21 H21 0.9500
C22 C23 1.393(5)
C22 H22 0.9500
C23 C24 1.416(4)
C24 C25 1.416(5)
N26 C27 1.342(4)
N26 C39 1.365(4)
C27 C28 1.394(5)
C27 H27 0.9500
C28 C29 1.381(6)
C28 H28 0.9500
C29 C30 1.402(5)
C29 H29 0.9500
C30 C39 1.404(4)
C30 C31 1.438(5)
C31 C32 1.339(6)
C31 H31 0.9500
C32 C33 1.439(5)
C32 H32 0.9500
C33 C38 1.409(4)
C33 C34 1.415(5)
C34 C35 1.376(5)
C34 H34 0.9500
C35 C36 1.402(5)
C35 H35 0.9500
C36 C37 1.388(5)
C36 H36 0.9500
C37 C38 1.438(4)
C38 C39 1.412(5)

loop_
_geom_torsion_atom_site_label_1
_geom_torsion_atom_site_label_2
_geom_torsion_atom_site_label_3
_geom_torsion_atom_site_label_4
_geom_torsion
C6 C1 C2 F2 178.7(3)
N7 C1 C2 F2 -10.9(5)
C6 C1 C2 C3 -2.6(5)
N7 C1 C2 C3 167.9(3)
F2 C2 C3 F3 -1.1(5)
C1 C2 C3 F3 -179.9(3)
F2 C2 C3 C4 178.2(3)
C1 C2 C3 C4 -0.5(6)
F3 C3 C4 O41 -0.1(5)
C2 C3 C4 O41 -179.5(3)
F3 C3 C4 C5 -178.2(3)
C2 C3 C4 C5 2.5(5)
C5 C4 O41 C42 -123.1(4)
C3 C4 O41 C42 58.9(5)
C4 O41 C42 C43 148.4(4)
O41 C42 C43 O44 -76.4(5)
C42 C43 O44 C45 -177.9(3)
O41 C4 C5 F5 1.5(5)
C3 C4 C5 F5 179.7(3)
O41 C4 C5 C6 -179.4(3)
C3 C4 C5 C6 -1.2(5)
F5 C5 C6 F6 -1.1(5)
C4 C5 C6 F6 179.8(3)
F5 C5 C6 C1 177.1(3)
C4 C5 C6 C1 -2.0(5)
C2 C1 C6 F6 -178.0(3)
N7 C1 C6 F6 11.5(5)
C2 C1 C6 C5 3.8(5)
N7 C1 C6 C5 -166.7(3)
C2 C1 N7 C8 83.4(4)
C6 C1 N7 C8 -106.7(4)
C2 C1 N7 Ir1 -90.3(3)
C6 C1 N7 Ir1 79.6(3)
C1 N7 C8 C9 -172.3(3)
Ir1 N7 C8 C9 0.7(5)
C1 N7 C8 C81 9.1(4)
Ir1 N7 C8 C81 -177.9(2)
N7 C8 C9 C10 10.7(6)
C81 C8 C9 C10 -170.7(3)
C8 C9 C10 O10 -5.3(6)
C8 C9 C10 C11 173.9(3)
C9 C10 O10 Ir1 -10.5(5)
C11 C10 O10 Ir1 170.2(2)
C25 N12 C13 C14 -1.5(5)
Ir1 N12 C13 C14 -178.6(3)
N12 C13 C14 C15 -0.3(6)
C13 C14 C15 C16 1.8(6)
C14 C15 C16 C25 -1.6(6)
C14 C15 C16 C17 175.2(4)
C25 C16 C17 C18 -1.5(5)
C15 C16 C17 C18 -178.2(4)
C16 C17 C18 C19 -0.2(5)
C17 C18 C19 C20 -179.1(3)
C17 C18 C19 C24 2.0(5)
C24 C19 C20 C21 0.0(5)
C18 C19 C20 C21 -178.9(3)
C19 C20 C21 C22 1.8(5)
C20 C21 C22 C23 -1.2(5)
C21 C22 C23 C24 -1.2(5)
C21 C22 C23 Ir1 -177.6(2)
C20 C19 C24 C25 178.9(3)
C18 C19 C24 C25 -2.2(5)
C20 C19 C24 C23 -2.5(5)
C18 C19 C24 C23 176.4(3)
C22 C23 C24 C19 3.1(5)
Ir1 C23 C24 C19 -179.9(3)
C22 C23 C24 C25 -178.3(3)
Ir1 C23 C24 C25 -1.2(4)
C13 N12 C25 C16 1.7(5)
Ir1 N12 C25 C16 179.2(3)
C13 N12 C25 C24 -176.9(3)
Ir1 N12 C25 C24 0.7(4)
C15 C16 C25 N12 -0.1(5)
C17 C16 C25 N12 -177.2(3)
C15 C16 C25 C24 178.3(3)
C17 C16 C25 C24 1.3(5)
C19 C24 C25 N12 179.1(3)
C23 C24 C25 N12 0.4(4)
C19 C24 C25 C16 0.5(5)
C23 C24 C25 C16 -178.2(3)
C39 N26 C27 C28 -0.9(5)
Ir1 N26 C27 C28 178.1(2)
N26 C27 C28 C29 0.7(5)
C27 C28 C29 C30 0.3(5)
C28 C29 C30 C39 -1.1(5)
C28 C29 C30 C31 179.2(3)
C29 C30 C31 C32 -179.6(4)
C39 C30 C31 C32 0.7(5)
C30 C31 C32 C33 -0.4(6)
C31 C32 C33 C38 -0.9(5)
C31 C32 C33 C34 178.5(4)
C38 C33 C34 C35 -3.4(5)
C32 C33 C34 C35 177.3(3)
C33 C34 C35 C36 2.1(5)
C34 C35 C36 C37 0.4(6)
C35 C36 C37 C38 -1.3(5)
C35 C36 C37 Ir1 176.4(3)
C34 C33 C38 C39 -177.6(3)
C32 C33 C38 C39 1.8(5)
C34 C33 C38 C37 2.4(5)
C32 C33 C38 C37 -178.1(3)
C36 C37 C38 C33 -0.1(5)
Ir1 C37 C38 C33 -178.3(3)
C36 C37 C38 C39 179.9(3)
Ir1 C37 C38 C39 1.7(4)
C27 N26 C39 C30 0.1(5)
Ir1 N26 C39 C30 -179.1(2)
C27 N26 C39 C38 -179.6(3)
Ir1 N26 C39 C38 1.2(4)
C29 C30 C39 N26 0.9(5)
C31 C30 C39 N26 -179.4(3)
C29 C30 C39 C38 -179.4(3)
C31 C30 C39 C38 0.3(5)
C33 C38 C39 N26 178.1(3)
C37 C38 C39 N26 -1.9(4)
C33 C38 C39 C30 -1.6(5)
C37 C38 C39 C30 178.4(3)
